data_4307212
loop_
_publ_author_name
'Bing Lian'
'Christophe M. Thomas'
'Osvaldo L. Casagrande'
'Christian W. Lehmann'
'Thierry Roisnel'
'Jean-Fran\,cois Carpentier'

_publ_section_title
;
Aluminum and Zinc Complexes Based on an Amino-Bis(pyrazolyl) Ligand:
Synthesis, Structures, and Use in MMA and Lactide Polymerization
;
_journal_name_full 'Inorganic Chemistry'
_journal_page_first 328
_journal_page_last 340
_journal_paper_doi 10.1021/ic061749z
_journal_volume 46
_journal_year 2007
_chemical_compound_source toluene
_chemical_formula_moiety 'C20 H37 N5 Zn2'
_chemical_formula_sum 'C20 H37 N5 Zn2'
_chemical_formula_weight 478.29
_chemical_name_systematic
; 
 ? 
;
_space_group_IT_number 14
_symmetry_cell_setting monoclinic
_symmetry_Int_Tables_number 14
_symmetry_space_group_name_Hall '-P 2yn'
_symmetry_space_group_name_H-M 'P 1 21/n 1'
_atom_sites_solution_hydrogens geom
_atom_sites_solution_primary direct
_atom_sites_solution_secondary difmap
_cell_angle_alpha 90.00
_cell_angle_beta 96.2280(10)
_cell_angle_gamma 90.00
_cell_formula_units_Z 4
_cell_length_a 8.7921(2)
_cell_length_b 28.5056(7)
_cell_length_c 9.3278(2)
_cell_measurement_reflns_used 127657
_cell_measurement_temperature 100
_cell_measurement_theta_max 31.00
_cell_measurement_theta_min 2.91
_cell_volume 2323.97(9)
_computing_cell_refinement 'Denzo / Scalepack (Otwinowski 1997)'
_computing_data_collection 'Collect software (Nonius, 1998)'
_computing_data_reduction 'Denzo / Scalepack (Otwinowski 1997)'
_computing_molecular_graphics 'DIAMOND (Crystal Impact GbR, 1999)'
_computing_structure_refinement 'SHELXL-97 (Sheldrick, 1997)'
_computing_structure_solution 'SHELXS-97 (Sheldrick, 1990)'
_diffrn_ambient_temperature 100
_diffrn_measured_fraction_theta_full 0.998
_diffrn_measured_fraction_theta_max 0.996
_diffrn_measurement_device_type 'Nonius KappaCCD'
_diffrn_measurement_method 'CCD \w-scan'
_diffrn_radiation_monochromator graphite
_diffrn_radiation_source '0.3 mm focus rotating anode'
_diffrn_radiation_type MoK\a
_diffrn_radiation_wavelength 0.71073
_diffrn_reflns_av_R_equivalents 0.0582
_diffrn_reflns_av_sigmaI/netI 0.0403
_diffrn_reflns_limit_h_max 12
_diffrn_reflns_limit_h_min -12
_diffrn_reflns_limit_k_max 41
_diffrn_reflns_limit_k_min -41
_diffrn_reflns_limit_l_max 13
_diffrn_reflns_limit_l_min -13
_diffrn_reflns_number 39812
_diffrn_reflns_theta_full 27.75
_diffrn_reflns_theta_max 31.05
_diffrn_reflns_theta_min 3.07
_diffrn_standards_decay_% 0.00
_diffrn_standards_number 0
_exptl_absorpt_coefficient_mu 2.078
_exptl_absorpt_correction_T_max 1
_exptl_absorpt_correction_T_min 1
_exptl_absorpt_correction_type multi-scan
_exptl_absorpt_process_details 'Scalepack, Otwinowski (1997)'
_exptl_crystal_colour colorless
_exptl_crystal_density_diffrn 1.367
_exptl_crystal_density_method none
_exptl_crystal_description block
_exptl_crystal_F_000 1008
_exptl_crystal_size_max 0.18
_exptl_crystal_size_mid 0.10
_exptl_crystal_size_min 0.05
_refine_diff_density_max 1.927
_refine_diff_density_min -1.288
_refine_diff_density_rms 0.120
_refine_ls_extinction_method none
_refine_ls_goodness_of_fit_ref 1.259
_refine_ls_hydrogen_treatment constr
_refine_ls_matrix_type full
_refine_ls_number_parameters 251
_refine_ls_number_reflns 7420
_refine_ls_number_restraints 0
_refine_ls_restrained_S_all 1.259
_refine_ls_R_factor_all 0.0956
_refine_ls_R_factor_gt 0.0781
_refine_ls_shift/su_max 0.000
_refine_ls_shift/su_mean 0.000
_refine_ls_structure_factor_coef Fsqd
_refine_ls_weighting_details 'calc w=1/[\s^2^(Fo^2^)+(0.0205P)^2^+11.8290P] where P=(Fo^2^+2Fc^2^)/3'
_refine_ls_weighting_scheme calc
_refine_ls_wR_factor_gt 0.1499
_refine_ls_wR_factor_ref 0.1560
_reflns_number_gt 6137
_reflns_number_total 7420
_reflns_threshold_expression I>2\s(I)
_cod_data_source_file ic061749zsi20060914_055238_6.cif
_cod_data_source_block complex_11
_cod_depositor_comments
;
The following automatic conversions were performed:
'_geom_angle_publ_flag' value 'Y' changed to 'y' according to
'/home/saulius/struct/CIF-dictionaries/cif_core.dic' dictionary named
'cif_core.dic' version 2.4.1 from 2010-06-29 (55
times).

'_geom_angle_publ_flag' value 'N' changed to 'n' according to
'/home/saulius/struct/CIF-dictionaries/cif_core.dic' dictionary named
'cif_core.dic' version 2.4.1 from 2010-06-29 (81
time).

'_geom_bond_publ_flag' value 'Y' changed to 'y' according to
'/home/saulius/struct/CIF-dictionaries/cif_core.dic' dictionary named
'cif_core.dic' version 2.4.1 from 2010-06-29 (31
time).

'_geom_bond_publ_flag' value 'N' changed to 'n' according to
'/home/saulius/struct/CIF-dictionaries/cif_core.dic' dictionary named
'cif_core.dic' version 2.4.1 from 2010-06-29 (37 times).

Automatic conversion script
Id: cif_fix_enum 1527 2010-12-29 10:47:43Z saulius 
;
_cod_original_sg_symbol_H-M 'P 21/n'
_cod_database_code 4307212

loop_
_symmetry_equiv_pos_as_xyz
'x, y, z'
'-x+1/2, y+1/2, -z+1/2'
'-x, -y, -z'
'x-1/2, -y-1/2, z-1/2'

loop_
_atom_site_label
_atom_site_type_symbol
_atom_site_fract_x
_atom_site_fract_y
_atom_site_fract_z
_atom_site_U_iso_or_equiv
_atom_site_adp_type
_atom_site_occupancy
_atom_site_symmetry_multiplicity
_atom_site_calc_flag
_atom_site_refinement_flags
_atom_site_disorder_assembly
_atom_site_disorder_group
Zn1 Zn 0.18108(5) 0.12354(2) 0.83582(5) 0.02329(12) Uani 1 1 d . . .
Zn2 Zn 0.49539(5) 0.119898(18) 1.00331(5) 0.02058(11) Uani 1 1 d . . .
N1 N 0.0684(4) 0.05983(14) 0.7894(4) 0.0250(8) Uani 1 1 d . . .
C2' C -0.1577(6) 0.0686(2) 0.9224(6) 0.0381(12) Uani 1 1 d . . .
H2'1 H -0.0936 0.0822 1.0045 0.057 Uiso 1 1 calc R . .
H2'2 H -0.2341 0.0478 0.9578 0.057 Uiso 1 1 calc R . .
H2'3 H -0.2095 0.0938 0.8647 0.057 Uiso 1 1 calc R . .
C2 C -0.0601(5) 0.04123(19) 0.8315(5) 0.0290(10) Uani 1 1 d . . .
C3 C -0.0789(5) -0.00445(19) 0.7808(6) 0.0339(11) Uani 1 1 d . . .
H3 H -0.1609 -0.0250 0.7951 0.041 Uiso 1 1 calc R . .
C4 C 0.0444(6) -0.01421(19) 0.7054(5) 0.0325(10) Uani 1 1 d . . .
C4' C 0.0861(7) -0.0574(2) 0.6300(7) 0.0452(14) Uani 1 1 d . . .
H4'1 H 0.0964 -0.0501 0.5289 0.068 Uiso 1 1 calc R . .
H4'2 H 0.0060 -0.0811 0.6349 0.068 Uiso 1 1 calc R . .
H4'3 H 0.1834 -0.0696 0.6765 0.068 Uiso 1 1 calc R . .
N5 N 0.1312(4) 0.02501(15) 0.7130(4) 0.0278(8) Uani 1 1 d . . .
C6 C 0.2773(5) 0.03285(18) 0.6547(5) 0.0299(10) Uani 1 1 d . . .
H6A H 0.2624 0.0558 0.5748 0.036 Uiso 1 1 calc R . .
H6B H 0.3125 0.0030 0.6150 0.036 Uiso 1 1 calc R . .
C7 C 0.4008(5) 0.05123(17) 0.7709(5) 0.0267(9) Uani 1 1 d . . .
H7A H 0.3900 0.0347 0.8626 0.032 Uiso 1 1 calc R . .
H7B H 0.5027 0.0434 0.7419 0.032 Uiso 1 1 calc R . .
N8 N 0.3943(4) 0.10181(13) 0.7964(4) 0.0201(7) Uani 1 1 d . . .
C9 C 0.4630(5) 0.12670(17) 0.6815(5) 0.0259(9) Uani 1 1 d . . .
H9A H 0.4399 0.1092 0.5900 0.031 Uiso 1 1 calc R . .
H9B H 0.5755 0.1271 0.7051 0.031 Uiso 1 1 calc R . .
C10 C 0.4065(5) 0.17687(17) 0.6592(5) 0.0261(9) Uani 1 1 d . . .
H10A H 0.4043 0.1921 0.7543 0.031 Uiso 1 1 calc R . .
H10B H 0.4788 0.1945 0.6053 0.031 Uiso 1 1 calc R . .
N11 N 0.2536(4) 0.17882(14) 0.5800(4) 0.0243(7) Uani 1 1 d . . .
C12 C 0.2112(5) 0.19688(16) 0.4477(5) 0.0247(9) Uani 1 1 d . . .
C12' C 0.3201(6) 0.21877(19) 0.3562(5) 0.0319(10) Uani 1 1 d . . .
H12A H 0.3649 0.2469 0.4042 0.048 Uiso 1 1 calc R . .
H12B H 0.2655 0.2275 0.2627 0.048 Uiso 1 1 calc R . .
H12C H 0.4015 0.1964 0.3414 0.048 Uiso 1 1 calc R . .
C13 C 0.0531(5) 0.19084(17) 0.4242(5) 0.0273(9) Uani 1 1 d . . .
H13 H -0.0120 0.1996 0.3405 0.033 Uiso 1 1 calc R . .
C14 C 0.0096(5) 0.16959(17) 0.5469(5) 0.0264(9) Uani 1 1 d . . .
C14' C -0.1469(5) 0.15683(19) 0.5831(5) 0.0320(10) Uani 1 1 d . . .
H14A H -0.1426 0.1266 0.6335 0.048 Uiso 1 1 calc R . .
H14B H -0.2169 0.1545 0.4942 0.048 Uiso 1 1 calc R . .
H14C H -0.1837 0.1811 0.6454 0.048 Uiso 1 1 calc R . .
N15 N 0.1326(4) 0.16131(14) 0.6423(4) 0.0258(8) Uani 1 1 d . . .
C16 C 0.1297(6) 0.1646(2) 0.9968(6) 0.0405(13) Uani 1 1 d . . .
H16A H 0.0183 0.1628 1.0041 0.049 Uiso 1 1 calc R . .
H16B H 0.1835 0.1529 1.0886 0.049 Uiso 1 1 calc R . .
C17 C 0.1743(8) 0.2159(2) 0.9755(6) 0.0494(16) Uani 1 1 d . . .
H17A H 0.2856 0.2192 0.9946 0.074 Uiso 1 1 calc R . .
H17B H 0.1246 0.2358 1.0422 0.074 Uiso 1 1 calc R . .
H17C H 0.1412 0.2254 0.8760 0.074 Uiso 1 1 calc R . .
C18 C 0.4636(7) 0.06832(18) 1.1405(5) 0.0350(11) Uani 1 1 d . . .
H18A H 0.3712 0.0507 1.1018 0.042 Uiso 1 1 calc R . .
H18B H 0.5515 0.0466 1.1419 0.042 Uiso 1 1 calc R . .
C19 C 0.4454(6) 0.08193(19) 1.2965(5) 0.0350(11) Uani 1 1 d . . .
H19A H 0.5349 0.1000 1.3365 0.052 Uiso 1 1 calc R . .
H19B H 0.4368 0.0535 1.3541 0.052 Uiso 1 1 calc R . .
H19C H 0.3529 0.1010 1.2987 0.052 Uiso 1 1 calc R . .
C20 C 0.6185(6) 0.17870(16) 1.0046(5) 0.0311(10) Uani 1 1 d . . .
H20A H 0.6852 0.1770 0.9258 0.037 Uiso 1 1 calc R . .
H20B H 0.5479 0.2055 0.9838 0.037 Uiso 1 1 calc R . .
C21 C 0.7178(6) 0.1883(2) 1.1454(6) 0.0369(11) Uani 1 1 d . . .
H21A H 0.6528 0.1911 1.2239 0.055 Uiso 1 1 calc R . .
H21B H 0.7743 0.2176 1.1370 0.055 Uiso 1 1 calc R . .
H21C H 0.7902 0.1624 1.1659 0.055 Uiso 1 1 calc R . .

loop_
_atom_site_aniso_label
_atom_site_aniso_U_11
_atom_site_aniso_U_22
_atom_site_aniso_U_33
_atom_site_aniso_U_23
_atom_site_aniso_U_13
_atom_site_aniso_U_12
Zn1 0.0136(2) 0.0384(3) 0.0182(2) -0.0073(2) 0.00345(16) -0.0024(2)
Zn2 0.0145(2) 0.0263(2) 0.0204(2) -0.00437(19) -0.00013(16) -0.00078(18)
N1 0.0162(16) 0.042(2) 0.0179(16) -0.0037(15) 0.0043(13) -0.0043(15)
C2' 0.019(2) 0.056(3) 0.040(3) 0.013(3) 0.0113(19) 0.005(2)
C2 0.0149(18) 0.050(3) 0.022(2) 0.0108(19) 0.0022(15) -0.0029(18)
C3 0.022(2) 0.044(3) 0.035(3) 0.004(2) 0.0019(18) -0.010(2)
C4 0.025(2) 0.045(3) 0.027(2) -0.004(2) -0.0004(18) -0.013(2)
C4' 0.044(3) 0.044(3) 0.047(3) -0.014(3) 0.002(3) -0.019(3)
N5 0.0198(17) 0.043(2) 0.0215(18) -0.0081(16) 0.0063(14) -0.0105(16)
C6 0.024(2) 0.042(3) 0.026(2) -0.0132(19) 0.0091(17) -0.0103(19)
C7 0.0186(19) 0.039(2) 0.024(2) -0.0124(18) 0.0063(16) -0.0051(17)
N8 0.0128(14) 0.0331(18) 0.0151(15) -0.0056(13) 0.0057(12) -0.0048(13)
C9 0.0145(17) 0.040(3) 0.024(2) -0.0031(18) 0.0058(15) -0.0018(17)
C10 0.0145(18) 0.039(2) 0.024(2) 0.0016(18) -0.0006(15) -0.0091(17)
N11 0.0170(16) 0.033(2) 0.0222(17) -0.0044(14) 0.0002(13) -0.0047(14)
C12 0.023(2) 0.031(2) 0.020(2) -0.0057(16) -0.0005(15) -0.0038(17)
C12' 0.029(2) 0.045(3) 0.021(2) -0.0003(19) 0.0008(17) -0.007(2)
C13 0.021(2) 0.037(2) 0.023(2) -0.0088(18) -0.0026(16) -0.0015(17)
C14 0.0173(19) 0.034(2) 0.027(2) -0.0094(18) -0.0013(16) -0.0020(16)
C14' 0.018(2) 0.044(3) 0.033(2) -0.009(2) 0.0005(17) -0.0016(19)
N15 0.0147(16) 0.038(2) 0.0247(19) -0.0047(15) 0.0023(13) -0.0057(14)
C16 0.026(2) 0.067(4) 0.030(3) -0.020(2) 0.009(2) -0.002(2)
C17 0.069(4) 0.048(3) 0.029(3) -0.007(2) -0.002(3) 0.033(3)
C18 0.047(3) 0.036(3) 0.024(2) -0.0080(19) 0.015(2) -0.016(2)
C19 0.044(3) 0.040(3) 0.024(2) -0.0046(19) 0.018(2) -0.008(2)
C20 0.032(2) 0.022(2) 0.035(3) 0.0003(18) -0.012(2) 0.0002(18)
C21 0.033(3) 0.043(3) 0.032(3) -0.005(2) -0.005(2) -0.013(2)

loop_
_atom_type_symbol
_atom_type_description
_atom_type_scat_dispersion_real
_atom_type_scat_dispersion_imag
_atom_type_scat_source
C C 0.0033 0.0016 'International Tables Vol C Tables 4.2.6.8 and 6.1.1.4'
H H 0.0000 0.0000 'International Tables Vol C Tables 4.2.6.8 and 6.1.1.4'
N N 0.0061 0.0033 'International Tables Vol C Tables 4.2.6.8 and 6.1.1.4'
Zn Zn 0.2839 1.4301 'International Tables Vol C Tables 4.2.6.8 and 6.1.1.4'

loop_
_geom_angle_atom_site_label_1
_geom_angle_atom_site_label_2
_geom_angle_atom_site_label_3
_geom_angle
_geom_angle_site_symmetry_1
_geom_angle_site_symmetry_3
_geom_angle_publ_flag
C16 Zn1 N8 126.90(18) . . y
C16 Zn1 N1 121.65(19) . . y
N8 Zn1 N1 97.03(14) . . y
C16 Zn1 N15 107.7(2) . . y
N8 Zn1 N15 96.01(14) . . y
N1 Zn1 N15 102.68(15) . . y
C16 Zn1 Zn2 84.28(16) . . y
N8 Zn1 Zn2 43.84(9) . . y
N1 Zn1 Zn2 117.55(11) . . y
N15 Zn1 Zn2 123.29(10) . . y
C18 Zn2 C20 137.0(2) . . y
C18 Zn2 N8 109.57(18) . . y
C20 Zn2 N8 112.78(17) . . y
C18 Zn2 Zn1 100.00(17) . . y
C20 Zn2 Zn1 116.04(13) . . y
N8 Zn2 Zn1 42.43(9) . . y
C2 N1 N5 105.3(4) . . y
C2 N1 Zn1 132.5(3) . . y
N5 N1 Zn1 121.8(3) . . y
C2 C2' H2'1 109.5 . . n
C2 C2' H2'2 109.5 . . n
H2'1 C2' H2'2 109.5 . . n
C2 C2' H2'3 109.5 . . n
H2'1 C2' H2'3 109.5 . . n
H2'2 C2' H2'3 109.5 . . n
N1 C2 C3 110.1(4) . . y
N1 C2 C2' 120.9(5) . . y
C3 C2 C2' 129.0(4) . . y
C4 C3 C2 106.9(4) . . y
C4 C3 H3 126.6 . . n
C2 C3 H3 126.6 . . n
N5 C4 C3 106.1(5) . . y
N5 C4 C4' 123.0(5) . . y
C3 C4 C4' 131.0(5) . . y
C4 C4' H4'1 109.5 . . n
C4 C4' H4'2 109.5 . . n
H4'1 C4' H4'2 109.5 . . n
C4 C4' H4'3 109.5 . . n
H4'1 C4' H4'3 109.5 . . n
H4'2 C4' H4'3 109.5 . . n
C4 N5 N1 111.6(4) . . y
C4 N5 C6 128.3(4) . . y
N1 N5 C6 120.0(4) . . y
N5 C6 C7 111.7(4) . . y
N5 C6 H6A 109.3 . . n
C7 C6 H6A 109.3 . . n
N5 C6 H6B 109.3 . . n
C7 C6 H6B 109.3 . . n
H6A C6 H6B 107.9 . . n
N8 C7 C6 114.4(4) . . y
N8 C7 H7A 108.7 . . n
C6 C7 H7A 108.7 . . n
N8 C7 H7B 108.7 . . n
C6 C7 H7B 108.7 . . n
H7A C7 H7B 107.6 . . n
C7 N8 C9 109.3(3) . . y
C7 N8 Zn1 112.4(2) . . y
C9 N8 Zn1 116.3(3) . . y
C7 N8 Zn2 111.8(3) . . y
C9 N8 Zn2 112.7(3) . . y
Zn1 N8 Zn2 93.73(13) . . y
N8 C9 C10 113.6(3) . . y
N8 C9 H9A 108.9 . . n
C10 C9 H9A 108.9 . . n
N8 C9 H9B 108.9 . . n
C10 C9 H9B 108.9 . . n
H9A C9 H9B 107.7 . . n
N11 C10 C9 111.9(4) . . y
N11 C10 H10A 109.2 . . n
C9 C10 H10A 109.2 . . n
N11 C10 H10B 109.2 . . n
C9 C10 H10B 109.2 . . n
H10A C10 H10B 107.9 . . n
C12 N11 N15 112.2(3) . . y
C12 N11 C10 128.6(4) . . y
N15 N11 C10 119.2(4) . . y
N11 C12 C13 105.6(4) . . y
N11 C12 C12' 123.5(4) . . y
C13 C12 C12' 130.9(4) . . y
C12 C12' H12A 109.5 . . n
C12 C12' H12B 109.5 . . n
H12A C12' H12B 109.5 . . n
C12 C12' H12C 109.5 . . n
H12A C12' H12C 109.5 . . n
H12B C12' H12C 109.5 . . n
C14 C13 C12 106.5(4) . . y
C14 C13 H13 126.8 . . n
C12 C13 H13 126.8 . . n
N15 C14 C13 110.4(4) . . y
N15 C14 C14' 120.0(4) . . y
C13 C14 C14' 129.5(4) . . y
C14 C14' H14A 109.5 . . n
C14 C14' H14B 109.5 . . n
H14A C14' H14B 109.5 . . n
C14 C14' H14C 109.5 . . n
H14A C14' H14C 109.5 . . n
H14B C14' H14C 109.5 . . n
C14 N15 N11 105.2(4) . . y
C14 N15 Zn1 136.9(3) . . y
N11 N15 Zn1 117.3(3) . . y
C17 C16 Zn1 112.3(4) . . y
C17 C16 H16A 109.1 . . n
Zn1 C16 H16A 109.1 . . n
C17 C16 H16B 109.1 . . n
Zn1 C16 H16B 109.1 . . n
H16A C16 H16B 107.9 . . n
C16 C17 H17A 109.5 . . n
C16 C17 H17B 109.5 . . n
H17A C17 H17B 109.5 . . n
C16 C17 H17C 109.5 . . n
H17A C17 H17C 109.5 . . n
H17B C17 H17C 109.5 . . n
C19 C18 Zn2 117.4(4) . . y
C19 C18 H18A 107.9 . . n
Zn2 C18 H18A 107.9 . . n
C19 C18 H18B 107.9 . . n
Zn2 C18 H18B 107.9 . . n
H18A C18 H18B 107.2 . . n
C18 C19 H19A 109.5 . . n
C18 C19 H19B 109.5 . . n
H19A C19 H19B 109.5 . . n
C18 C19 H19C 109.5 . . n
H19A C19 H19C 109.5 . . n
H19B C19 H19C 109.5 . . n
C21 C20 Zn2 114.6(3) . . y
C21 C20 H20A 108.6 . . n
Zn2 C20 H20A 108.6 . . n
C21 C20 H20B 108.6 . . n
Zn2 C20 H20B 108.6 . . n
H20A C20 H20B 107.6 . . n
C20 C21 H21A 109.5 . . n
C20 C21 H21B 109.5 . . n
H21A C21 H21B 109.5 . . n
C20 C21 H21C 109.5 . . n
H21A C21 H21C 109.5 . . n
H21B C21 H21C 109.5 . . n

loop_
_geom_bond_atom_site_label_1
_geom_bond_atom_site_label_2
_geom_bond_distance
_geom_bond_site_symmetry_2
_geom_bond_publ_flag
Zn1 C16 1.994(5) . y
Zn1 N8 2.045(3) . y
Zn1 N1 2.091(4) . y
Zn1 N15 2.105(4) . y
Zn1 Zn2 3.0251(7) . y
Zn2 C18 1.988(5) . y
Zn2 C20 1.995(5) . y
Zn2 N8 2.100(3) . y
N1 C2 1.345(5) . y
N1 N5 1.372(5) . y
C2' C2 1.491(7) . y
C2' H2'1 0.9800 . n
C2' H2'2 0.9800 . n
C2' H2'3 0.9800 . n
C2 C3 1.389(7) . y
C3 C4 1.383(7) . y
C3 H3 0.9500 . n
C4 N5 1.351(6) . y
C4 C4' 1.484(8) . y
C4' H4'1 0.9800 . n
C4' H4'2 0.9800 . n
C4' H4'3 0.9800 . n
N5 C6 1.466(5) . y
C6 C7 1.540(6) . y
C6 H6A 0.9900 . n
C6 H6B 0.9900 . n
C7 N8 1.463(6) . y
C7 H7A 0.9900 . n
C7 H7B 0.9900 . n
N8 C9 1.469(5) . y
C9 C10 1.521(7) . y
C9 H9A 0.9900 . n
C9 H9B 0.9900 . n
C10 N11 1.463(5) . y
C10 H10A 0.9900 . n
C10 H10B 0.9900 . n
N11 C12 1.351(6) . y
N11 N15 1.361(5) . y
C12 C13 1.394(6) . y
C12 C12' 1.487(6) . y
C12' H12A 0.9800 . n
C12' H12B 0.9800 . n
C12' H12C 0.9800 . n
C13 C14 1.385(7) . y
C13 H13 0.9500 . n
C14 N15 1.345(6) . y
C14 C14' 1.497(6) . y
C14' H14A 0.9800 . n
C14' H14B 0.9800 . n
C14' H14C 0.9800 . n
C16 C17 1.531(9) . y
C16 H16A 0.9900 . n
C16 H16B 0.9900 . n
C17 H17A 0.9800 . n
C17 H17B 0.9800 . n
C17 H17C 0.9800 . n
C18 C19 1.531(6) . y
C18 H18A 0.9900 . n
C18 H18B 0.9900 . n
C19 H19A 0.9800 . n
C19 H19B 0.9800 . n
C19 H19C 0.9800 . n
C20 C21 1.520(6) . y
C20 H20A 0.9900 . n
C20 H20B 0.9900 . n
C21 H21A 0.9800 . n
C21 H21B 0.9800 . n
C21 H21C 0.9800 . n
